data_7004851
loop_
_publ_author_name
'Cuevas, Alicia'
'Kremer, Carlos'
'Hummert, Markus'
'Schumann, Herbert'
'Lloret, Francesc'
'Julve, Miguel'
'Faus, Juan'

_publ_section_title
;
 Magnetic properties and molecular structures of binuclear
 (2-pyrazinecarboxylate)-bridged complexes containing Re(IV) and M(II)
 (M = Co, Ni).
;
_journal_issue 3
_journal_name_full 'Dalton transactions (Cambridge, England : 2003)'
_journal_page_first 342
_journal_page_last 350
_journal_paper_doi 10.1039/b611888g
_journal_year 2007
_chemical_formula_sum 'C37 H33 Br5 N8 Ni O2 Re'
_chemical_formula_weight 1266.17
_chemical_name_systematic
;
?
;
_space_group_IT_number 15
_symmetry_cell_setting monoclinic
_symmetry_space_group_name_Hall '-C 2yc'
_symmetry_space_group_name_H-M 'C 1 2/c 1'
_atom_sites_solution_hydrogens geom
_atom_sites_solution_primary direct
_atom_sites_solution_secondary difmap
_audit_creation_method SHELXL-97
_cell_angle_alpha 90.00
_cell_angle_beta 102.377(5)
_cell_angle_gamma 90.00
_cell_formula_units_Z 8
_cell_length_a 23.399(5)
_cell_length_b 17.198(5)
_cell_length_c 20.778(5)
_cell_measurement_reflns_used 5871
_cell_measurement_temperature 293(2)
_cell_measurement_theta_max 30.59
_cell_measurement_theta_min 1.68
_cell_volume 8167(4)
_computing_cell_refinement 'SAINT (Siemens, 1995)'
_computing_data_collection 'SMART (Siemens, 1995)'
_computing_data_reduction 'SAINT (Siemens, 1995)'
_computing_publication_material 'SHELXL-97 (Sheldrick, 1997)'
_computing_structure_refinement 'SHELXL-97 (Sheldrick, 1997)'
_computing_structure_solution 'SHELXS-97 (Sheldrick, 1990)'
_diffrn_ambient_temperature 293(2)
_diffrn_measured_fraction_theta_full 1.000
_diffrn_measured_fraction_theta_max 1.000
_diffrn_measurement_device_type 'Siemens SMART CCD'
_diffrn_measurement_method \w
_diffrn_radiation_monochromator graphite
_diffrn_radiation_source 'fine-focus sealed tube'
_diffrn_radiation_type MoK\a
_diffrn_radiation_wavelength 0.71069
_diffrn_reflns_av_R_equivalents 0.1243
_diffrn_reflns_av_sigmaI/netI 0.1294
_diffrn_reflns_limit_h_max 27
_diffrn_reflns_limit_h_min -26
_diffrn_reflns_limit_k_max 11
_diffrn_reflns_limit_k_min -20
_diffrn_reflns_limit_l_max 24
_diffrn_reflns_limit_l_min -24
_diffrn_reflns_number 24636
_diffrn_reflns_theta_full 25.00
_diffrn_reflns_theta_max 25.00
_diffrn_reflns_theta_min 1.48
_exptl_absorpt_coefficient_mu 8.359
_exptl_absorpt_correction_T_max 0.6339
_exptl_absorpt_correction_T_min 0.2607
_exptl_absorpt_correction_type empirical
_exptl_absorpt_process_details 'SADABS (Sheldrick, 1996)'
_exptl_crystal_colour red
_exptl_crystal_density_diffrn 2.060
_exptl_crystal_density_method 'not measured'
_exptl_crystal_description block
_exptl_crystal_F_000 4840
_exptl_crystal_size_max 0.22
_exptl_crystal_size_mid 0.18
_exptl_crystal_size_min 0.06
_refine_diff_density_max 0.801
_refine_diff_density_min -1.093
_refine_diff_density_rms 0.194
_refine_ls_extinction_method none
_refine_ls_goodness_of_fit_ref 1.008
_refine_ls_hydrogen_treatment constr
_refine_ls_matrix_type full
_refine_ls_number_parameters 492
_refine_ls_number_reflns 7196
_refine_ls_number_restraints 9
_refine_ls_restrained_S_all 1.007
_refine_ls_R_factor_all 0.1346
_refine_ls_R_factor_gt 0.0597
_refine_ls_shift/su_max 0.001
_refine_ls_shift/su_mean 0.000
_refine_ls_structure_factor_coef Fsqd
_refine_ls_weighting_details 'calc w=1/[\s^2^(Fo^2^)+(0.0342P)^2^+0.0000P] where P=(Fo^2^+2Fc^2^)/3'
_refine_ls_weighting_scheme calc
_refine_ls_wR_factor_gt 0.0954
_refine_ls_wR_factor_ref 0.1185
_reflns_number_gt 4074
_reflns_number_total 7196
_reflns_threshold_expression >2sigma(I)
_cod_data_source_file b611888g.txt
_cod_data_source_block xmh55_comp3
_cod_depositor_comments
;
The following automatic conversions were performed:
'_symmetry_cell_setting' value 'Monoclinic' changed to 'monoclinic'
according to '/home/saulius/struct/CIF-dictionaries/cif_core.dic'
dictionary named 'cif_core.dic' version 2.4.1 from 2010-06-29.

Automatic conversion script
Id: cif_fix_enum 1527 2010-12-29 10:47:43Z saulius 
;
_cod_original_sg_symbol_H-M 'C2/c '
_cod_database_code 7004851

loop_
_symmetry_equiv_pos_as_xyz
'x, y, z'
'-x, y, -z+1/2'
'x+1/2, y+1/2, z'
'-x+1/2, y+1/2, -z+1/2'
'-x, -y, -z'
'x, -y, z-1/2'
'-x+1/2, -y+1/2, -z'
'x+1/2, -y+1/2, z-1/2'

loop_
_atom_site_label
_atom_site_type_symbol
_atom_site_fract_x
_atom_site_fract_y
_atom_site_fract_z
_atom_site_U_iso_or_equiv
_atom_site_adp_type
_atom_site_occupancy
_atom_site_symmetry_multiplicity
_atom_site_calc_flag
_atom_site_refinement_flags
_atom_site_disorder_assembly
_atom_site_disorder_group
C1 C 0.6476(5) 0.6335(7) 0.1374(5) 0.034(3) Uani 1 1 d . . .
H1 H 0.6403 0.6667 0.1713 0.041 Uiso 1 1 calc R . .
C2 C 0.6966(4) 0.5861(7) 0.1506(5) 0.033(3) Uani 1 1 d . . .
C3 C 0.6727(5) 0.5413(7) 0.0462(5) 0.046(4) Uani 1 1 d . . .
H3 H 0.6796 0.5077 0.0124 0.055 Uiso 1 1 calc R . .
C4 C 0.6229(5) 0.5861(7) 0.0337(6) 0.042(3) Uani 1 1 d . . .
H4 H 0.5968 0.5827 -0.0081 0.051 Uiso 1 1 calc R . .
C5 C 0.7358(5) 0.5831(8) 0.2179(5) 0.037(3) Uani 1 1 d . . .
C6 C 0.9053(5) 0.4096(8) 0.2284(5) 0.039(3) Uani 1 1 d . . .
C7 C 0.9471(5) 0.4066(8) 0.2899(6) 0.044(3) Uani 1 1 d . . .
H7 H 0.9633 0.3584 0.3073 0.053 Uiso 1 1 calc R . .
C8 C 0.9630(5) 0.4729(9) 0.3224(6) 0.050(4) Uani 1 1 d . . .
H8 H 0.9889 0.4712 0.3644 0.061 Uiso 1 1 calc R . .
C9 C 0.9419(5) 0.5457(8) 0.2953(5) 0.039(3) Uani 1 1 d . . .
C10 C 0.9599(5) 0.6188(10) 0.3253(6) 0.061(4) Uani 1 1 d . . .
H10 H 0.9870 0.6200 0.3665 0.073 Uiso 1 1 calc R . .
C11 C 0.9394(6) 0.6856(9) 0.2964(7) 0.060(4) Uani 1 1 d . . .
H11 H 0.9525 0.7336 0.3170 0.072 Uiso 1 1 calc R . .
C12 C 0.8980(6) 0.6855(8) 0.2348(6) 0.046(3) Uani 1 1 d . . .
C13 C 0.8759(7) 0.7529(9) 0.2011(8) 0.064(4) Uani 1 1 d . . .
H13 H 0.8878 0.8024 0.2197 0.076 Uiso 1 1 calc R . .
C14 C 0.8383(7) 0.7485(8) 0.1430(8) 0.064(4) Uani 1 1 d . . .
H14 H 0.8232 0.7944 0.1199 0.077 Uiso 1 1 calc R . .
C15 C 0.8217(6) 0.6766(8) 0.1173(7) 0.051(4) Uani 1 1 d . . .
C16 C 0.8793(5) 0.6145(7) 0.2067(6) 0.036(3) Uani 1 1 d . . .
C17 C 0.9015(5) 0.5434(7) 0.2365(5) 0.034(3) Uani 1 1 d . . .
C18 C 0.8884(5) 0.3357(7) 0.1924(6) 0.045(3) Uani 1 1 d . . .
H18A H 0.8632 0.3470 0.1493 0.067 Uiso 1 1 calc R . .
H18B H 0.8672 0.3028 0.2178 0.067 Uiso 1 1 calc R . .
H18C H 0.9236 0.3085 0.1862 0.067 Uiso 1 1 calc R . .
C19 C 0.7827(6) 0.6690(8) 0.0473(6) 0.068(5) Uani 1 1 d . . .
H19A H 0.7995 0.7000 0.0163 0.102 Uiso 1 1 calc R . .
H19B H 0.7433 0.6880 0.0475 0.102 Uiso 1 1 calc R . .
H19C H 0.7807 0.6144 0.0337 0.102 Uiso 1 1 calc R . .
C20 C 0.8496(4) 0.4848(7) 0.0111(5) 0.032(3) Uani 1 1 d . . .
C21 C 0.8392(5) 0.4683(7) -0.0560(5) 0.044(3) Uani 1 1 d . . .
H21 H 0.8630 0.4907 -0.0829 0.052 Uiso 1 1 calc R . .
C22 C 0.7938(6) 0.4190(8) -0.0832(6) 0.051(4) Uani 1 1 d . . .
H22 H 0.7869 0.4068 -0.1288 0.061 Uiso 1 1 calc R . .
C23 C 0.7577(5) 0.3866(7) -0.0444(5) 0.038(3) Uani 1 1 d . . .
C24 C 0.7099(6) 0.3347(8) -0.0684(6) 0.053(4) Uani 1 1 d . . .
H24 H 0.6997 0.3233 -0.1142 0.064 Uiso 1 1 calc R . .
C25 C 0.6800(6) 0.3026(8) -0.0286(6) 0.054(4) Uani 1 1 d . . .
H25 H 0.6481 0.2692 -0.0462 0.065 Uiso 1 1 calc R . .
C26 C 0.6944(5) 0.3172(8) 0.0408(6) 0.043(3) Uani 1 1 d . . .
C27 C 0.6680(5) 0.2795(8) 0.0864(7) 0.057(4) Uani 1 1 d . . .
H27 H 0.6369 0.2438 0.0721 0.069 Uiso 1 1 calc R . .
C28 C 0.6876(5) 0.2948(8) 0.1515(7) 0.055(4) Uani 1 1 d . . .
H28 H 0.6706 0.2682 0.1829 0.066 Uiso 1 1 calc R . .
C29 C 0.7322(5) 0.3489(7) 0.1734(5) 0.037(3) Uani 1 1 d . . .
C30 C 0.7394(5) 0.3710(7) 0.0661(5) 0.035(3) Uani 1 1 d . . .
C31 C 0.7707(5) 0.4073(7) 0.0228(5) 0.034(3) Uani 1 1 d . . .
C32 C 0.8995(5) 0.5338(7) 0.0410(5) 0.040(3) Uani 1 1 d . . .
H32A H 0.8911 0.5880 0.0279 0.060 Uiso 1 1 calc R . .
H32B H 0.9344 0.5165 0.0261 0.060 Uiso 1 1 calc R . .
H32C H 0.9065 0.5296 0.0891 0.060 Uiso 1 1 calc R . .
C33 C 0.7527(6) 0.3614(8) 0.2459(6) 0.061(4) Uani 1 1 d . . .
H33A H 0.7908 0.3876 0.2545 0.091 Uiso 1 1 calc R . .
H33B H 0.7565 0.3111 0.2686 0.091 Uiso 1 1 calc R . .
H33C H 0.7243 0.3938 0.2622 0.091 Uiso 1 1 calc R . .
C34 C 0.6051(7) 0.4328(10) 0.8157(7) 0.096(6) Uani 1 1 d D . .
H34A H 0.5888 0.3989 0.8452 0.143 Uiso 1 1 calc R . .
H34B H 0.6332 0.4033 0.7964 0.143 Uiso 1 1 calc R . .
H34C H 0.5735 0.4520 0.7805 0.143 Uiso 1 1 calc R . .
C35 C 0.6340(8) 0.4967(10) 0.8521(9) 0.085(6) Uani 1 1 d D . .
N7 N 0.6541(8) 0.5475(9) 0.8815(8) 0.116(6) Uani 1 1 d D . .
N1 N 0.6105(4) 0.6344(6) 0.0792(4) 0.033(2) Uani 1 1 d . . .
N2 N 0.7118(4) 0.5425(6) 0.1034(4) 0.036(2) Uani 1 1 d . . .
N3 N 0.8813(3) 0.4749(5) 0.2037(4) 0.028(2) Uani 1 1 d . . .
N4 N 0.8383(4) 0.6090(6) 0.1459(4) 0.035(2) Uani 1 1 d . . .
N5 N 0.8146(4) 0.4579(5) 0.0487(4) 0.028(2) Uani 1 1 d . . .
N6 N 0.7554(4) 0.3900(6) 0.1319(4) 0.038(3) Uani 1 1 d . . .
O1 O 0.7241(3) 0.6280(6) 0.2606(4) 0.058(3) Uani 1 1 d . . .
O2 O 0.7762(3) 0.5338(5) 0.2256(3) 0.034(2) Uani 1 1 d . . .
Ni1 Ni 0.80053(6) 0.49612(9) 0.14127(6) 0.0275(4) Uani 1 1 d . . .
Br1 Br 0.46564(6) 0.82452(8) 0.03711(7) 0.0515(4) Uani 1 1 d . . .
Br2 Br 0.55862(6) 0.73583(9) -0.05464(6) 0.0552(4) Uani 1 1 d . . .
Br3 Br 0.62057(5) 0.81493(8) 0.09952(6) 0.0473(4) Uani 1 1 d . . .
Br4 Br 0.52323(6) 0.69589(8) 0.17102(6) 0.0435(3) Uani 1 1 d . . .
Br5 Br 0.46884(6) 0.61456(8) 0.01723(7) 0.0578(4) Uani 1 1 d . . .
Re Re 0.53998(2) 0.72045(3) 0.05791(2) 0.03181(15) Uani 1 1 d . . .
C36A C 0.5075(11) 0.547(2) 0.6436(18) 0.131(7) Uani 0.671(16) 1 d PD A 1
H36A H 0.4898 0.5302 0.6799 0.197 Uiso 0.671(16) 1 calc PR A 1
H36B H 0.5005 0.5076 0.6087 0.197 Uiso 0.671(16) 1 calc PR A 1
H36C H 0.4900 0.5964 0.6259 0.197 Uiso 0.671(16) 1 calc PR A 1
C37A C 0.5682(12) 0.557(3) 0.667(3) 0.131(7) Uani 0.671(16) 1 d PD A 1
N8A N 0.6159(10) 0.5545(16) 0.6892(14) 0.131(7) Uani 0.671(16) 1 d PD A 1
C36B C 0.563(3) 0.542(6) 0.653(5) 0.131(7) Uani 0.329(16) 1 d PD A 2
H36D H 0.5925 0.5173 0.6877 0.197 Uiso 0.329(16) 1 calc PR A 2
H36E H 0.5821 0.5777 0.6278 0.197 Uiso 0.329(16) 1 calc PR A 2
H36F H 0.5422 0.5016 0.6237 0.197 Uiso 0.329(16) 1 calc PR A 2
C37B C 0.523(3) 0.583(5) 0.682(3) 0.131(7) Uani 0.329(16) 1 d PD A 2
N8B N 0.506(2) 0.616(3) 0.721(2) 0.131(7) Uani 0.329(16) 1 d PD . 2

loop_
_atom_site_aniso_label
_atom_site_aniso_U_11
_atom_site_aniso_U_22
_atom_site_aniso_U_33
_atom_site_aniso_U_23
_atom_site_aniso_U_13
_atom_site_aniso_U_12
C1 0.038(7) 0.044(8) 0.023(6) -0.004(6) 0.008(5) 0.014(6)
C2 0.023(6) 0.048(8) 0.030(6) 0.013(6) 0.009(5) 0.004(6)
C3 0.056(9) 0.053(9) 0.025(7) -0.006(7) 0.000(6) 0.025(7)
C4 0.032(7) 0.048(9) 0.040(7) -0.003(7) -0.006(6) 0.002(6)
C5 0.031(7) 0.059(9) 0.019(6) -0.002(7) 0.004(5) -0.002(7)
C6 0.038(7) 0.046(9) 0.035(7) 0.009(7) 0.013(6) -0.001(7)
C7 0.045(8) 0.046(9) 0.038(7) 0.024(7) 0.002(6) 0.002(7)
C8 0.032(7) 0.092(12) 0.026(7) 0.004(8) 0.002(6) -0.007(8)
C9 0.027(7) 0.061(10) 0.026(7) -0.003(7) -0.001(5) -0.003(7)
C10 0.040(9) 0.096(14) 0.044(8) -0.018(10) 0.005(7) 0.003(9)
C11 0.062(10) 0.061(11) 0.057(10) -0.011(9) 0.013(8) -0.011(9)
C12 0.061(9) 0.030(8) 0.054(9) -0.005(8) 0.031(7) 0.001(7)
C13 0.078(12) 0.042(10) 0.086(12) -0.016(9) 0.050(10) -0.015(8)
C14 0.094(13) 0.029(8) 0.084(12) 0.001(9) 0.053(10) 0.014(8)
C15 0.054(9) 0.043(9) 0.068(10) 0.020(9) 0.041(7) 0.013(8)
C16 0.036(7) 0.038(8) 0.040(7) -0.001(7) 0.021(6) 0.004(6)
C17 0.033(7) 0.031(7) 0.041(7) 0.001(6) 0.010(6) -0.001(6)
C18 0.040(8) 0.029(7) 0.059(8) 0.012(7) -0.004(6) 0.012(6)
C19 0.080(11) 0.073(11) 0.053(9) 0.044(9) 0.019(8) 0.033(9)
C20 0.021(6) 0.039(8) 0.035(7) -0.001(6) 0.003(5) 0.008(6)
C21 0.052(8) 0.052(9) 0.029(7) -0.007(7) 0.014(6) -0.005(7)
C22 0.062(9) 0.061(10) 0.026(7) -0.011(7) 0.002(7) 0.014(8)
C23 0.035(7) 0.043(8) 0.030(7) -0.007(7) -0.005(6) 0.010(6)
C24 0.053(9) 0.066(11) 0.030(7) -0.007(8) -0.014(7) 0.029(8)
C25 0.057(9) 0.048(10) 0.050(9) -0.020(8) -0.007(7) 0.005(7)
C26 0.016(6) 0.059(9) 0.054(8) 0.000(8) 0.005(6) 0.006(6)
C27 0.023(7) 0.052(9) 0.097(11) -0.019(10) 0.010(7) -0.003(7)
C28 0.048(8) 0.052(10) 0.063(9) -0.004(8) 0.010(7) -0.022(7)
C29 0.030(7) 0.051(9) 0.030(7) 0.017(7) 0.005(5) 0.011(6)
C30 0.026(7) 0.037(8) 0.039(7) -0.017(6) 0.001(6) 0.006(6)
C31 0.032(7) 0.040(8) 0.027(7) 0.008(6) 0.000(5) 0.009(6)
C32 0.034(7) 0.049(8) 0.037(7) 0.024(7) 0.007(6) 0.007(6)
C33 0.065(10) 0.059(10) 0.061(9) 0.013(8) 0.019(7) -0.008(8)
C34 0.107(15) 0.086(15) 0.088(13) -0.017(12) 0.009(11) -0.008(12)
C35 0.104(15) 0.053(12) 0.094(15) 0.000(11) 0.013(12) 0.025(11)
N7 0.163(17) 0.083(13) 0.104(13) -0.010(11) 0.033(11) 0.020(13)
N1 0.032(6) 0.046(7) 0.022(5) -0.002(5) 0.005(4) 0.008(5)
N2 0.037(6) 0.039(6) 0.032(6) -0.002(5) 0.010(5) 0.009(5)
N3 0.011(4) 0.031(6) 0.039(6) 0.009(5) 0.001(4) 0.004(4)
N4 0.034(6) 0.043(7) 0.034(6) 0.009(5) 0.020(5) 0.016(5)
N5 0.019(5) 0.035(6) 0.030(5) -0.006(5) 0.003(4) 0.002(4)
N6 0.030(6) 0.050(7) 0.032(6) 0.013(6) 0.005(5) -0.003(5)
O1 0.044(6) 0.086(8) 0.038(5) -0.010(5) -0.005(4) 0.019(5)
O2 0.027(4) 0.047(5) 0.025(4) 0.005(4) -0.003(3) 0.002(4)
Ni1 0.0233(7) 0.0333(9) 0.0243(7) 0.0042(7) 0.0018(6) 0.0053(7)
Br1 0.0420(8) 0.0401(9) 0.0669(9) -0.0032(7) -0.0005(7) 0.0145(6)
Br2 0.0636(9) 0.0674(11) 0.0346(7) 0.0072(7) 0.0104(6) 0.0134(8)
Br3 0.0407(8) 0.0481(9) 0.0515(8) 0.0011(7) 0.0064(6) -0.0101(7)
Br4 0.0489(8) 0.0418(8) 0.0447(7) -0.0001(7) 0.0210(6) 0.0017(6)
Br5 0.0424(8) 0.0491(9) 0.0765(10) -0.0137(8) 0.0004(7) -0.0058(7)
Re 0.0259(2) 0.0340(3) 0.0348(3) -0.0004(3) 0.00479(19) 0.0051(2)
C36A 0.122(15) 0.111(14) 0.152(18) 0.021(11) 0.013(15) -0.024(15)
C37A 0.122(15) 0.111(14) 0.152(18) 0.021(11) 0.013(15) -0.024(15)
N8A 0.122(15) 0.111(14) 0.152(18) 0.021(11) 0.013(15) -0.024(15)
C36B 0.122(15) 0.111(14) 0.152(18) 0.021(11) 0.013(15) -0.024(15)
C37B 0.122(15) 0.111(14) 0.152(18) 0.021(11) 0.013(15) -0.024(15)
N8B 0.122(15) 0.111(14) 0.152(18) 0.021(11) 0.013(15) -0.024(15)

loop_
_atom_type_symbol
_atom_type_description
_atom_type_scat_dispersion_real
_atom_type_scat_dispersion_imag
_atom_type_scat_source
C C 0.0033 0.0016 'International Tables Vol C Tables 4.2.6.8 and 6.1.1.4'
H H 0.0000 0.0000 'International Tables Vol C Tables 4.2.6.8 and 6.1.1.4'
N N 0.0061 0.0033 'International Tables Vol C Tables 4.2.6.8 and 6.1.1.4'
O O 0.0106 0.0060 'International Tables Vol C Tables 4.2.6.8 and 6.1.1.4'
Ni Ni 0.3393 1.1124 'International Tables Vol C Tables 4.2.6.8 and 6.1.1.4'
Br Br -0.2901 2.4595 'International Tables Vol C Tables 4.2.6.8 and 6.1.1.4'
Re Re -1.0185 7.2310 'International Tables Vol C Tables 4.2.6.8 and 6.1.1.4'

loop_
_geom_angle_atom_site_label_1
_geom_angle_atom_site_label_2
_geom_angle_atom_site_label_3
_geom_angle
_geom_angle_site_symmetry_1
_geom_angle_site_symmetry_3
_geom_angle_publ_flag
N1 C1 C2 122.6(10) . . ?
N2 C2 C1 121.5(9) . . ?
N2 C2 C5 117.2(10) . . ?
C1 C2 C5 121.3(11) . . ?
N2 C3 C4 123.5(11) . . ?
N1 C4 C3 121.2(10) . . ?
O1 C5 O2 127.0(10) . . ?
O1 C5 C2 117.2(11) . . ?
O2 C5 C2 115.8(10) . . ?
N3 C6 C7 122.2(12) . . ?
N3 C6 C18 119.4(10) . . ?
C7 C6 C18 118.4(11) . . ?
C8 C7 C6 118.8(12) . . ?
C7 C8 C9 121.2(11) . . ?
C17 C9 C8 116.2(12) . . ?
C17 C9 C10 119.8(12) . . ?
C8 C9 C10 124.1(11) . . ?
C11 C10 C9 121.1(12) . . ?
C10 C11 C12 120.6(14) . . ?
C16 C12 C13 118.2(12) . . ?
C16 C12 C11 118.1(13) . . ?
C13 C12 C11 123.6(14) . . ?
C14 C13 C12 120.5(14) . . ?
C13 C14 C15 118.7(14) . . ?
N4 C15 C14 126.0(13) . . ?
N4 C15 C19 113.8(12) . . ?
C14 C15 C19 120.1(13) . . ?
C12 C16 N4 121.9(11) . . ?
C12 C16 C17 121.6(11) . . ?
N4 C16 C17 116.5(11) . . ?
C9 C17 N3 123.9(11) . . ?
C9 C17 C16 118.7(11) . . ?
N3 C17 C16 117.4(10) . . ?
N5 C20 C21 121.3(10) . . ?
N5 C20 C32 119.0(9) . . ?
C21 C20 C32 119.7(11) . . ?
C22 C21 C20 119.3(12) . . ?
C21 C22 C23 120.9(11) . . ?
C22 C23 C31 116.2(11) . . ?
C22 C23 C24 124.5(11) . . ?
C31 C23 C24 119.3(12) . . ?
C25 C24 C23 121.5(12) . . ?
C24 C25 C26 121.2(13) . . ?
C27 C26 C30 116.9(12) . . ?
C27 C26 C25 124.0(13) . . ?
C30 C26 C25 119.0(13) . . ?
C28 C27 C26 118.9(12) . . ?
C27 C28 C29 121.4(13) . . ?
N6 C29 C28 121.9(11) . . ?
N6 C29 C33 119.5(11) . . ?
C28 C29 C33 118.6(12) . . ?
N6 C30 C26 123.1(11) . . ?
N6 C30 C31 117.2(10) . . ?
C26 C30 C31 119.7(10) . . ?
N5 C31 C23 122.5(11) . . ?
N5 C31 C30 118.4(10) . . ?
C23 C31 C30 119.0(11) . . ?
N7 C35 C34 177(2) . . ?
C1 N1 C4 116.0(9) . . ?
C1 N1 Re 120.6(7) . . ?
C4 N1 Re 123.0(7) . . ?
C3 N2 C2 114.9(9) . . ?
C3 N2 Ni1 136.5(8) . . ?
C2 N2 Ni1 108.5(6) . . ?
C6 N3 C17 117.4(9) . . ?
C6 N3 Ni1 130.5(8) . . ?
C17 N3 Ni1 109.0(7) . . ?
C15 N4 C16 114.7(11) . . ?
C15 N4 Ni1 134.6(9) . . ?
C16 N4 Ni1 107.3(7) . . ?
C20 N5 C31 119.6(9) . . ?
C20 N5 Ni1 131.2(7) . . ?
C31 N5 Ni1 107.8(7) . . ?
C29 N6 C30 117.3(10) . . ?
C29 N6 Ni1 132.6(8) . . ?
C30 N6 Ni1 108.8(8) . . ?
C5 O2 Ni1 116.3(7) . . ?
O2 Ni1 N3 84.6(3) . . ?
O2 Ni1 N6 97.3(3) . . ?
N3 Ni1 N6 106.1(3) . . ?
O2 Ni1 N5 173.0(3) . . ?
N3 Ni1 N5 102.3(3) . . ?
N6 Ni1 N5 79.6(4) . . ?
O2 Ni1 N4 82.1(3) . . ?
N3 Ni1 N4 79.6(3) . . ?
N6 Ni1 N4 174.3(3) . . ?
N5 Ni1 N4 100.4(3) . . ?
O2 Ni1 N2 77.2(3) . . ?
N3 Ni1 N2 160.9(3) . . ?
N6 Ni1 N2 82.2(3) . . ?
N5 Ni1 N2 96.1(3) . . ?
N4 Ni1 N2 92.1(3) . . ?
N1 Re Br1 175.9(3) . . ?
N1 Re Br2 89.2(2) . . ?
Br1 Re Br2 91.00(5) . . ?
N1 Re Br5 89.7(2) . . ?
Br1 Re Br5 94.37(5) . . ?
Br2 Re Br5 89.87(5) . . ?
N1 Re Br3 83.6(2) . . ?
Br1 Re Br3 92.31(5) . . ?
Br2 Re Br3 89.12(5) . . ?
Br5 Re Br3 173.26(5) . . ?
N1 Re Br4 87.6(2) . . ?
Br1 Re Br4 92.32(5) . . ?
Br2 Re Br4 176.25(5) . . ?
Br5 Re Br4 88.14(5) . . ?
Br3 Re Br4 92.48(5) . . ?
N8A C37A C36A 170(6) . . ?
N8B C37B C36B 158(8) . . ?
C37B N8B N8B 148(5) . 2_656 ?

loop_
_geom_bond_atom_site_label_1
_geom_bond_atom_site_label_2
_geom_bond_distance
_geom_bond_site_symmetry_2
_geom_bond_publ_flag
C1 N1 1.330(12) . ?
C1 C2 1.384(14) . ?
C2 N2 1.342(13) . ?
C2 C5 1.500(14) . ?
C3 N2 1.335(12) . ?
C3 C4 1.374(15) . ?
C4 N1 1.337(14) . ?
C5 O1 1.250(13) . ?
C5 O2 1.254(13) . ?
C6 N3 1.312(14) . ?
C6 C7 1.435(14) . ?
C6 C18 1.484(15) . ?
C7 C8 1.337(17) . ?
C8 C9 1.417(17) . ?
C9 C17 1.375(14) . ?
C9 C10 1.426(18) . ?
C10 C11 1.337(18) . ?
C11 C12 1.430(17) . ?
C12 C16 1.382(16) . ?
C12 C13 1.395(18) . ?
C13 C14 1.337(18) . ?
C14 C15 1.369(18) . ?
C15 N4 1.325(14) . ?
C15 C19 1.550(16) . ?
C16 N4 1.417(13) . ?
C16 C17 1.419(15) . ?
C17 N3 1.392(13) . ?
C20 N5 1.331(13) . ?
C20 C21 1.393(14) . ?
C20 C32 1.466(14) . ?
C21 C22 1.382(16) . ?
C22 C23 1.401(16) . ?
C23 C31 1.408(14) . ?
C23 C24 1.434(17) . ?
C24 C25 1.316(18) . ?
C25 C26 1.430(16) . ?
C26 C27 1.397(17) . ?
C26 C30 1.416(15) . ?
C27 C28 1.357(17) . ?
C28 C29 1.399(16) . ?
C29 N6 1.318(13) . ?
C29 C33 1.496(15) . ?
C30 N6 1.378(13) . ?
C30 C31 1.422(15) . ?
C31 N5 1.366(13) . ?
C34 C35 1.420(19) . ?
C35 N7 1.112(18) . ?
N1 Re 2.189(9) . ?
N2 Ni1 2.206(9) . ?
N3 Ni1 2.081(8) . ?
N4 Ni1 2.126(10) . ?
N5 Ni1 2.124(8) . ?
N6 Ni1 2.096(10) . ?
O2 Ni1 2.059(7) . ?
Br1 Re 2.4685(14) . ?
Br2 Re 2.4832(15) . ?
Br3 Re 2.4990(14) . ?
Br4 Re 2.5002(14) . ?
Br5 Re 2.4897(15) . ?
C36A C37A 1.41(2) . ?
C37A N8A 1.11(2) . ?
C36B C37B 1.42(2) . ?
C37B N8B 1.12(3) . ?
N8B N8B 1.29(10) 2_656 ?
